data_7211707
loop_
_publ_author_name
'Wang, Duo-Zhi'
'Hu, Tong-Liang'
'Zhao, Jiong-Peng'
'Bu, Xian-He'

_publ_section_title
;
 Metal--organic coordination architectures of bis(1,2,4-triazole) ligands
 bearing different spacers: syntheses, structures and luminescent
 properties
;
_journal_issue 11
_journal_name_full CrystEngComm
_journal_page_first 3587
_journal_paper_doi 10.1039/b913147g
_journal_volume 12
_journal_year 2010
_chemical_formula_sum 'C51 H51 Cd Cl5 N18 O10'
_chemical_formula_weight 1365.68
_chemical_name_systematic
;
?
;
_space_group_IT_number 62
_symmetry_cell_setting orthorhombic
_symmetry_space_group_name_Hall '-P 2ac 2n'
_symmetry_space_group_name_H-M 'P n m a'
_atom_sites_solution_hydrogens geom
_atom_sites_solution_primary direct
_atom_sites_solution_secondary difmap
_audit_creation_method SHELXL-97
_cell_angle_alpha 90.00
_cell_angle_beta 90.00
_cell_angle_gamma 90.00
_cell_formula_units_Z 4
_cell_length_a 21.177(5)
_cell_length_b 23.657(6)
_cell_length_c 11.481(3)
_cell_measurement_reflns_used 5290
_cell_measurement_temperature 294(2)
_cell_measurement_theta_max 24.19
_cell_measurement_theta_min 2.58
_cell_volume 5752(2)
_computing_cell_refinement SMART
_computing_data_collection 'SMART (Bruker, 1998)'
_computing_data_reduction 'SAINT (Bruker, 1998)'
_computing_molecular_graphics 'SHELXTL (Sheldrick, 1997b)'
_computing_publication_material SHELXTL
_computing_structure_refinement 'SHELXL-97 (Sheldrick, 1997a)'
_computing_structure_solution 'SHELXS-97 (Sheldrick, 1997a)'
_diffrn_ambient_temperature 294(2)
_diffrn_measured_fraction_theta_full 0.999
_diffrn_measured_fraction_theta_max 0.999
_diffrn_measurement_device_type 'CCD area detector'
_diffrn_measurement_method 'phi and omega scans'
_diffrn_radiation_monochromator graphite
_diffrn_radiation_source 'fine-focus sealed tube'
_diffrn_radiation_type MoK\a
_diffrn_radiation_wavelength 0.71073
_diffrn_reflns_av_R_equivalents 0.0719
_diffrn_reflns_av_sigmaI/netI 0.0476
_diffrn_reflns_limit_h_max 25
_diffrn_reflns_limit_h_min -25
_diffrn_reflns_limit_k_max 28
_diffrn_reflns_limit_k_min -25
_diffrn_reflns_limit_l_max 11
_diffrn_reflns_limit_l_min -13
_diffrn_reflns_number 28826
_diffrn_reflns_theta_full 25.00
_diffrn_reflns_theta_max 25.00
_diffrn_reflns_theta_min 1.72
_diffrn_standards_decay_% none
_diffrn_standards_interval_count 150
_diffrn_standards_number 2
_exptl_absorpt_coefficient_mu 0.686
_exptl_absorpt_correction_T_max 0.9275
_exptl_absorpt_correction_T_min 0.8638
_exptl_absorpt_correction_type multi-scan
_exptl_absorpt_process_details SADABS
_exptl_crystal_colour colourless
_exptl_crystal_density_diffrn 1.567
_exptl_crystal_density_method 'not measured'
_exptl_crystal_description block
_exptl_crystal_F_000 2748
_exptl_crystal_size_max 0.24
_exptl_crystal_size_mid 0.20
_exptl_crystal_size_min 0.16
_refine_diff_density_max 0.817
_refine_diff_density_min -0.566
_refine_diff_density_rms 0.087
_refine_ls_extinction_method none
_refine_ls_goodness_of_fit_ref 0.983
_refine_ls_hydrogen_treatment mixed
_refine_ls_matrix_type full
_refine_ls_number_parameters 401
_refine_ls_number_reflns 5196
_refine_ls_number_restraints 0
_refine_ls_restrained_S_all 0.983
_refine_ls_R_factor_all 0.1042
_refine_ls_R_factor_gt 0.0575
_refine_ls_shift/su_max 0.001
_refine_ls_shift/su_mean 0.000
_refine_ls_structure_factor_coef Fsqd
_refine_ls_weighting_details 'calc w=1/[\s^2^(Fo^2^)+(0.1007P)^2^+14.5247P] where P=(Fo^2^+2Fc^2^)/3'
_refine_ls_weighting_scheme calc
_refine_ls_wR_factor_gt 0.1532
_refine_ls_wR_factor_ref 0.1968
_reflns_number_gt 3115
_reflns_number_total 5196
_reflns_threshold_expression >2sigma(I)
_cod_data_source_file b913147g.txt
_cod_data_source_block 6
_cod_depositor_comments
;
The following automatic conversions were performed:

'_symmetry_cell_setting' value 'Orthorhombic' changed to
'orthorhombic' according to
/home/saulius/struct/CIF-dictionaries/cif_core.dic dictionary named
'cif_core.dic' version 2.4.2 from
2011-04-26.

'_exptl_absorpt_correction_type' value 'Multi-Scan'
changed to 'multi-scan' according to
/home/saulius/struct/CIF-dictionaries/cif_core.dic dictionary named
'cif_core.dic' version 2.4.2 from 2011-04-26.

Automatic conversion script
Id: cif_fix_values 1891 2012-01-12 08:04:46Z andrius 
;
_cod_original_sg_symbol_H-M 'Pnma '
_cod_database_code 7211707

loop_
_symmetry_equiv_pos_as_xyz
'x, y, z'
'-x+1/2, -y, z+1/2'
'-x, y+1/2, -z'
'x+1/2, -y+1/2, -z+1/2'
'-x, -y, -z'
'x-1/2, y, -z-1/2'
'x, -y-1/2, z'
'-x-1/2, y-1/2, z-1/2'

loop_
_atom_site_label
_atom_site_type_symbol
_atom_site_fract_x
_atom_site_fract_y
_atom_site_fract_z
_atom_site_U_iso_or_equiv
_atom_site_adp_type
_atom_site_occupancy
_atom_site_symmetry_multiplicity
_atom_site_calc_flag
_atom_site_refinement_flags
_atom_site_disorder_assembly
_atom_site_disorder_group
Cd1 Cd 0.0000 0.5000 1.0000 0.0448(2) Uani 1 2 d S . .
C21 C 0.2746(2) 0.7197(2) 0.8707(4) 0.0392(12) Uani 1 1 d . . .
C8 C 0.2666(2) 0.2800(2) 1.0592(5) 0.0440(13) Uani 1 1 d . . .
H8A H 0.2917 0.2994 1.1125 0.053 Uiso 1 1 calc R . .
N9 N 0.1555(2) 0.60095(19) 0.8440(4) 0.0445(11) Uani 1 1 d . . .
N6 N 0.0543(2) 0.6009(2) 1.3234(5) 0.0566(14) Uani 1 1 d . . .
N3 N 0.1726(2) 0.3966(2) 1.0308(4) 0.0424(11) Uani 1 1 d . . .
N4 N 0.0149(2) 0.5537(2) 1.1757(4) 0.0511(13) Uani 1 1 d . . .
C13 C 0.1304(3) 0.7194(3) 1.3188(5) 0.0581(17) Uani 1 1 d . . .
C5 C 0.1940(2) 0.2802(2) 0.8971(5) 0.0414(13) Uani 1 1 d . . .
C24 C 0.1619(2) 0.7207(2) 0.8460(5) 0.0437(14) Uani 1 1 d . . .
H24A H 0.1237 0.7015 0.8396 0.052 Uiso 1 1 calc R . .
C20 C 0.2163(2) 0.6904(2) 0.8552(5) 0.0397(13) Uani 1 1 d . . .
N1 N 0.0868(2) 0.4464(2) 1.0504(4) 0.0470(12) Uani 1 1 d . . .
N7 N 0.0699(2) 0.5561(2) 0.8908(4) 0.0493(12) Uani 1 1 d . . .
N8 N 0.1210(2) 0.5998(2) 0.7453(5) 0.0584(14) Uani 1 1 d . . .
C12 C 0.0966(3) 0.6910(3) 1.4070(6) 0.0602(18) Uani 1 1 d . . .
C11 C 0.0962(3) 0.6266(3) 1.4104(6) 0.068(2) Uani 1 1 d . . .
H11A H 0.1388 0.6130 1.3977 0.082 Uiso 1 1 calc R . .
H11B H 0.0831 0.6144 1.4874 0.082 Uiso 1 1 calc R . .
C4 C 0.2306(2) 0.3095(2) 0.9825(5) 0.0421(13) Uani 1 1 d . . .
C18 C 0.1247(3) 0.5751(3) 0.9274(5) 0.0482(14) Uani 1 1 d . . .
H18A H 0.1398 0.5708 1.0030 0.058 Uiso 1 1 calc R . .
C6 C 0.1582(3) 0.3086(3) 0.8116(5) 0.0569(16) Uani 1 1 d . . .
H6A H 0.1577 0.3479 0.8109 0.068 Uiso 1 1 calc R . .
C22 C 0.3326(3) 0.6911(3) 0.8876(5) 0.0495(15) Uani 1 1 d . . .
H22A H 0.3334 0.6518 0.8883 0.059 Uiso 1 1 calc R . .
C2 C 0.1364(3) 0.4363(2) 0.9861(5) 0.0462(14) Uani 1 1 d . . .
H2A H 0.1452 0.4551 0.9167 0.055 Uiso 1 1 calc R . .
C14 C 0.1677(3) 0.6918(4) 1.2344(6) 0.068(2) Uani 1 1 d . . .
H14A H 0.1675 0.6525 1.2319 0.082 Uiso 1 1 calc R . .
N2 N 0.1475(3) 0.3800(3) 1.1327(5) 0.0728(17) Uani 1 1 d . . .
C10 C 0.0669(3) 0.5688(3) 1.2308(6) 0.0591(17) Uani 1 1 d . . .
H10A H 0.1074 0.5583 1.2079 0.071 Uiso 1 1 calc R . .
C19 C 0.2181(3) 0.6263(2) 0.8497(6) 0.0492(15) Uani 1 1 d . . .
H19A H 0.2421 0.6149 0.7818 0.059 Uiso 1 1 calc R . .
H19B H 0.2398 0.6121 0.9181 0.059 Uiso 1 1 calc R . .
C16 C 0.0655(3) 0.7206(3) 1.4900(6) 0.0627(18) Uani 1 1 d . . .
C17 C 0.0696(3) 0.5721(3) 0.7786(6) 0.0536(16) Uani 1 1 d . . .
H17A H 0.0361 0.5645 0.7286 0.064 Uiso 1 1 calc R . .
C9 C -0.0291(3) 0.5767(3) 1.2452(7) 0.077(2) Uani 1 1 d . . .
H9A H -0.0720 0.5725 1.2301 0.092 Uiso 1 1 calc R . .
C3 C 0.2320(3) 0.3734(3) 0.9877(5) 0.0477(14) Uani 1 1 d . . .
H3A H 0.2662 0.3854 1.0384 0.057 Uiso 1 1 calc R . .
H3B H 0.2403 0.3883 0.9105 0.057 Uiso 1 1 calc R . .
C7 C 0.1243(3) 0.2794(3) 0.7296(6) 0.070(2) Uani 1 1 d . . .
H7A H 0.1012 0.2990 0.6737 0.085 Uiso 1 1 calc R . .
C1 C 0.0959(3) 0.4108(3) 1.1403(6) 0.0655(19) Uani 1 1 d . . .
H1A H 0.0681 0.4082 1.2026 0.079 Uiso 1 1 calc R . .
N5 N -0.0086(2) 0.6057(3) 1.3358(6) 0.0810(19) Uani 1 1 d . . .
C23 C 0.3877(3) 0.7209(3) 0.9032(6) 0.0641(19) Uani 1 1 d . . .
H23A H 0.4254 0.7015 0.9139 0.077 Uiso 1 1 calc R . .
C15 C 0.2033(3) 0.7200(4) 1.1579(6) 0.085(3) Uani 1 1 d . . .
H15A H 0.2280 0.7004 1.1047 0.102 Uiso 1 1 calc R . .
Cl3 Cl 0.24012(7) 0.46952(7) 0.67925(15) 0.0593(5) Uani 1 1 d . . .
Cl1 Cl -0.0322(4) 0.7500 -0.1424(6) 0.227(3) Uani 1 2 d S A .
C25 C -0.0246(6) 0.7500 0.0079(11) 0.088(4) Uani 1 2 d S . .
O4 O 0.1832(3) 0.4556(4) 0.7232(6) 0.150(3) Uani 1 1 d . . .
O3 O 0.2349(5) 0.5059(5) 0.5915(11) 0.226(6) Uani 1 1 d . . .
O2 O 0.2703(6) 0.4267(5) 0.6372(11) 0.239(6) Uani 1 1 d . . .
O1 O 0.2794(6) 0.4822(8) 0.7693(14) 0.317(9) Uani 1 1 d . . .
O5 O 0.0943(6) 0.4620(5) 0.4520(10) 0.207(4) Uani 1 1 d . . .
C26 C 0.0474(4) 0.4280(6) 0.4216(7) 0.125(4) Uani 1 1 d . . .
Cl2 Cl 0.0239(8) 0.6969(8) 0.0536(15) 0.158(7) Uani 0.50 1 d P A 1
Cl2' Cl 0.0054(10) 0.6853(7) 0.027(2) 0.170(7) Uani 0.50 1 d P A 2
H16A H 0.053(2) 0.694(2) 1.554(5) 0.038(14) Uiso 1 1 d . . .

loop_
_atom_site_aniso_label
_atom_site_aniso_U_11
_atom_site_aniso_U_22
_atom_site_aniso_U_33
_atom_site_aniso_U_23
_atom_site_aniso_U_13
_atom_site_aniso_U_12
Cd1 0.0351(3) 0.0470(4) 0.0523(4) 0.0093(3) -0.0005(3) -0.0034(3)
C21 0.034(3) 0.051(3) 0.033(3) 0.000(2) 0.007(2) 0.001(2)
C8 0.039(3) 0.061(3) 0.032(3) -0.006(3) 0.001(2) -0.003(3)
N9 0.044(3) 0.044(3) 0.046(3) 0.006(2) 0.006(2) -0.005(2)
N6 0.042(3) 0.076(4) 0.052(3) 0.001(3) -0.005(2) -0.006(3)
N3 0.037(2) 0.043(3) 0.047(3) 0.000(2) 0.006(2) -0.002(2)
N4 0.038(3) 0.064(3) 0.052(3) -0.001(3) -0.007(2) -0.004(2)
C13 0.038(3) 0.091(5) 0.046(4) 0.001(3) -0.014(3) -0.002(3)
C5 0.038(3) 0.052(3) 0.035(3) 0.003(3) 0.008(2) 0.002(2)
C24 0.029(3) 0.051(3) 0.051(3) -0.001(3) 0.008(2) -0.003(2)
C20 0.039(3) 0.043(3) 0.037(3) 0.002(2) 0.009(2) 0.000(3)
N1 0.039(3) 0.056(3) 0.046(3) 0.005(2) 0.003(2) 0.005(2)
N7 0.045(3) 0.052(3) 0.051(3) 0.012(2) 0.001(2) -0.009(2)
N8 0.059(3) 0.066(4) 0.050(3) 0.007(3) 0.001(3) -0.003(3)
C12 0.035(3) 0.096(6) 0.050(4) -0.005(4) -0.012(3) -0.005(3)
C11 0.055(4) 0.091(6) 0.059(4) 0.001(4) -0.019(3) 0.001(4)
C4 0.036(3) 0.050(3) 0.040(3) -0.002(3) 0.011(2) -0.001(3)
C18 0.051(4) 0.050(4) 0.044(4) 0.009(3) -0.002(3) -0.004(3)
C6 0.057(4) 0.065(4) 0.049(4) 0.010(3) -0.004(3) 0.007(3)
C22 0.039(3) 0.055(4) 0.055(4) 0.003(3) 0.000(3) 0.009(3)
C2 0.049(3) 0.045(3) 0.045(3) 0.007(3) 0.001(3) -0.006(3)
C14 0.050(4) 0.110(6) 0.045(4) -0.008(4) -0.003(3) 0.000(4)
N2 0.076(4) 0.083(4) 0.059(4) 0.020(3) 0.024(3) 0.025(3)
C10 0.047(4) 0.071(5) 0.059(4) 0.009(4) 0.003(3) 0.005(3)
C19 0.040(3) 0.042(3) 0.065(4) 0.005(3) 0.007(3) -0.002(3)
C16 0.041(3) 0.087(5) 0.060(4) 0.005(4) 0.000(3) -0.007(3)
C17 0.051(4) 0.053(4) 0.056(4) 0.002(3) -0.008(3) -0.008(3)
C9 0.042(4) 0.102(6) 0.086(5) -0.018(5) -0.012(4) -0.005(4)
C3 0.039(3) 0.052(4) 0.052(4) -0.002(3) 0.009(3) -0.004(3)
C7 0.071(4) 0.092(5) 0.048(4) 0.009(3) -0.015(3) 0.010(4)
C1 0.061(4) 0.077(5) 0.059(4) 0.020(4) 0.020(3) 0.020(4)
N5 0.044(3) 0.117(6) 0.081(4) -0.021(4) -0.001(3) -0.004(3)
C23 0.032(3) 0.081(5) 0.080(5) 0.002(4) -0.006(3) 0.007(3)
C15 0.068(4) 0.145(8) 0.041(4) -0.015(4) 0.001(3) 0.008(4)
Cl3 0.0494(9) 0.0610(10) 0.0674(11) 0.0085(9) 0.0147(8) 0.0054(8)
Cl1 0.297(8) 0.221(7) 0.163(5) 0.000 -0.128(6) 0.000
C25 0.066(6) 0.088(9) 0.109(10) 0.000 -0.005(6) 0.000
O4 0.069(4) 0.244(9) 0.136(6) 0.092(6) 0.023(4) -0.015(5)
O3 0.169(9) 0.217(10) 0.294(14) 0.200(10) -0.002(9) -0.040(7)
O2 0.274(13) 0.188(10) 0.256(13) -0.043(9) 0.098(11) 0.104(10)
O1 0.171(10) 0.50(3) 0.276(16) -0.082(16) -0.108(11) -0.099(13)
O5 0.236(12) 0.186(11) 0.198(9) 0.014(8) -0.014(10) -0.001(9)
C26 0.074(6) 0.242(14) 0.058(5) -0.024(7) 0.000(4) -0.052(7)
Cl2 0.128(8) 0.205(16) 0.141(8) 0.092(10) 0.022(6) 0.081(9)
Cl2' 0.181(16) 0.096(5) 0.234(17) 0.021(8) 0.048(10) 0.020(8)

loop_
_atom_type_symbol
_atom_type_description
_atom_type_scat_dispersion_real
_atom_type_scat_dispersion_imag
_atom_type_scat_source
C C 0.0033 0.0016 'International Tables Vol C Tables 4.2.6.8 and 6.1.1.4'
H H 0.0000 0.0000 'International Tables Vol C Tables 4.2.6.8 and 6.1.1.4'
N N 0.0061 0.0033 'International Tables Vol C Tables 4.2.6.8 and 6.1.1.4'
O O 0.0106 0.0060 'International Tables Vol C Tables 4.2.6.8 and 6.1.1.4'
Cd Cd -0.8075 1.2024 'International Tables Vol C Tables 4.2.6.8 and 6.1.1.4'
Cl Cl 0.1484 0.1585 'International Tables Vol C Tables 4.2.6.8 and 6.1.1.4'

loop_
_geom_angle_atom_site_label_1
_geom_angle_atom_site_label_2
_geom_angle_atom_site_label_3
_geom_angle
_geom_angle_site_symmetry_1
_geom_angle_site_symmetry_3
N1 Cd1 N1 180.000(1) 5_567 .
N1 Cd1 N7 86.69(17) 5_567 5_567
N1 Cd1 N7 93.31(17) . 5_567
N1 Cd1 N7 93.31(17) 5_567 .
N1 Cd1 N7 86.69(17) . .
N7 Cd1 N7 180.0(2) 5_567 .
N1 Cd1 N4 91.38(17) 5_567 .
N1 Cd1 N4 88.62(17) . .
N7 Cd1 N4 86.18(17) 5_567 .
N7 Cd1 N4 93.82(17) . .
N1 Cd1 N4 88.62(17) 5_567 5_567
N1 Cd1 N4 91.38(17) . 5_567
N7 Cd1 N4 93.82(17) 5_567 5_567
N7 Cd1 N4 86.18(17) . 5_567
N4 Cd1 N4 180.000(1) . 5_567
C22 C21 C20 122.3(5) . .
C22 C21 C21 118.6(3) . 7_575
C20 C21 C21 119.1(3) . 7_575
C4 C8 C8 120.9(3) . 7_565
C4 C8 H8A 119.5 . .
C8 C8 H8A 119.5 7_565 .
C18 N9 N8 109.5(5) . .
C18 N9 C19 127.7(5) . .
N8 N9 C19 122.7(5) . .
C10 N6 N5 109.3(5) . .
C10 N6 C11 131.1(5) . .
N5 N6 C11 119.5(6) . .
C2 N3 N2 108.6(5) . .
C2 N3 C3 129.7(5) . .
N2 N3 C3 121.7(5) . .
C10 N4 C9 100.7(5) . .
C10 N4 Cd1 130.9(4) . .
C9 N4 Cd1 128.5(4) . .
C14 C13 C12 123.9(7) . .
C14 C13 C13 117.5(4) . 7_575
C12 C13 C13 118.4(4) . 7_575
C6 C5 C5 118.5(4) . 7_565
C6 C5 C4 122.4(5) . .
C5 C5 C4 119.1(3) 7_565 .
C20 C24 C24 121.7(3) . 7_575
C20 C24 H24A 119.1 . .
C24 C24 H24A 119.1 7_575 .
C24 C20 C21 119.2(5) . .
C24 C20 C19 122.9(5) . .
C21 C20 C19 118.0(5) . .
C2 N1 C1 101.8(5) . .
C2 N1 Cd1 126.8(4) . .
C1 N1 Cd1 130.6(4) . .
C18 N7 C17 102.4(5) . .
C18 N7 Cd1 125.4(4) . .
C17 N7 Cd1 131.9(4) . .
C17 N8 N9 102.3(5) . .
C16 C12 C13 120.4(7) . .
C16 C12 C11 119.8(7) . .
C13 C12 C11 119.8(6) . .
N6 C11 C12 113.6(5) . .
N6 C11 H11A 108.9 . .
C12 C11 H11A 108.9 . .
N6 C11 H11B 108.9 . .
C12 C11 H11B 108.9 . .
H11A C11 H11B 107.7 . .
C8 C4 C5 120.0(5) . .
C8 C4 C3 118.4(5) . .
C5 C4 C3 121.6(5) . .
N9 C18 N7 111.5(5) . .
N9 C18 H18A 124.3 . .
N7 C18 H18A 124.3 . .
C7 C6 C5 121.2(6) . .
C7 C6 H6A 119.4 . .
C5 C6 H6A 119.4 . .
C23 C22 C21 120.6(6) . .
C23 C22 H22A 119.7 . .
C21 C22 H22A 119.7 . .
N1 C2 N3 112.2(5) . .
N1 C2 H2A 123.9 . .
N3 C2 H2A 123.9 . .
C15 C14 C13 122.5(8) . .
C15 C14 H14A 118.8 . .
C13 C14 H14A 118.8 . .
C1 N2 N3 102.9(5) . .
N4 C10 N6 111.6(5) . .
N4 C10 H10A 124.2 . .
N6 C10 H10A 124.2 . .
N9 C19 C20 113.0(5) . .
N9 C19 H19A 109.0 . .
C20 C19 H19A 109.0 . .
N9 C19 H19B 109.0 . .
C20 C19 H19B 109.0 . .
H19A C19 H19B 107.8 . .
C12 C16 C16 121.2(5) . 7_575
C12 C16 H16A 109(3) . .
C16 C16 H16A 129(3) 7_575 .
N8 C17 N7 114.3(5) . .
N8 C17 H17A 122.8 . .
N7 C17 H17A 122.8 . .
N5 C9 N4 116.8(6) . .
N5 C9 H9A 121.6 . .
N4 C9 H9A 121.6 . .
N3 C3 C4 111.8(4) . .
N3 C3 H3A 109.2 . .
C4 C3 H3A 109.2 . .
N3 C3 H3B 109.2 . .
C4 C3 H3B 109.2 . .
H3A C3 H3B 107.9 . .
C6 C7 C7 120.3(4) . 7_565
C6 C7 H7A 119.9 . .
C7 C7 H7A 119.9 7_565 .
N2 C1 N1 114.5(6) . .
N2 C1 H1A 122.7 . .
N1 C1 H1A 122.7 . .
C9 N5 N6 101.5(6) . .
C22 C23 C23 120.8(4) . 7_575
C22 C23 H23A 119.6 . .
C23 C23 H23A 119.6 7_575 .
C14 C15 C15 120.0(5) . 7_575
C14 C15 H15A 120.0 . .
C15 C15 H15A 120.0 7_575 .
O2 Cl3 O3 105.4(8) . .
O2 Cl3 O4 113.0(7) . .
O3 Cl3 O4 111.6(5) . .
O2 Cl3 O1 98.9(9) . .
O3 Cl3 O1 118.9(10) . .
O4 Cl3 O1 108.4(8) . .
Cl2' C25 Cl2' 132.5(16) 7_575 .
Cl2' C25 Cl2 19.2(12) 7_575 7_575
Cl2' C25 Cl2 113.9(9) . 7_575
Cl2' C25 Cl2 113.9(9) 7_575 .
Cl2' C25 Cl2 19.2(12) . .
Cl2 C25 Cl2 95.0(15) 7_575 .
Cl2' C25 Cl1 99.7(9) 7_575 .
Cl2' C25 Cl1 99.7(9) . .
Cl2 C25 Cl1 111.3(9) 7_575 .
Cl2 C25 Cl1 111.3(9) . .

loop_
_geom_bond_atom_site_label_1
_geom_bond_atom_site_label_2
_geom_bond_distance
_geom_bond_site_symmetry_2
Cd1 N1 2.307(5) 5_567
Cd1 N1 2.307(5) .
Cd1 N7 2.350(5) 5_567
Cd1 N7 2.350(5) .
Cd1 N4 2.405(5) .
Cd1 N4 2.405(5) 5_567
C21 C22 1.415(7) .
C21 C20 1.427(7) .
C21 C21 1.433(11) 7_575
C8 C4 1.358(8) .
C8 C8 1.421(11) 7_565
C8 H8A 0.9300 .
N9 C18 1.311(7) .
N9 N8 1.349(6) .
N9 C19 1.457(7) .
N6 C10 1.335(8) .
N6 N5 1.344(7) .
N6 C11 1.468(8) .
N3 C2 1.316(7) .
N3 N2 1.344(6) .
N3 C3 1.459(7) .
N4 C10 1.319(7) .
N4 C9 1.342(9) .
C13 C14 1.410(9) .
C13 C12 1.410(9) .
C13 C13 1.449(14) 7_575
C5 C6 1.411(8) .
C5 C5 1.428(11) 7_565
C5 C4 1.430(8) .
C24 C20 1.362(7) .
C24 C24 1.389(11) 7_575
C24 H24A 0.9300 .
C20 C19 1.517(8) .
N1 C2 1.307(7) .
N1 C1 1.345(8) .
N7 C18 1.314(7) .
N7 C17 1.343(7) .
N8 C17 1.326(7) .
C12 C16 1.353(9) .
C12 C11 1.523(10) .
C11 H11A 0.9700 .
C11 H11B 0.9700 .
C4 C3 1.513(8) .
C18 H18A 0.9300 .
C6 C7 1.371(9) .
C6 H6A 0.9300 .
C22 C23 1.375(8) .
C22 H22A 0.9300 .
C2 H2A 0.9300 .
C14 C15 1.335(10) .
C14 H14A 0.9300 .
N2 C1 1.317(8) .
C10 H10A 0.9300 .
C19 H19A 0.9700 .
C19 H19B 0.9700 .
C16 C16 1.390(15) 7_575
C16 H16A 1.00(5) .
C17 H17A 0.9300 .
C9 N5 1.319(9) .
C9 H9A 0.9300 .
C3 H3A 0.9700 .
C3 H3B 0.9700 .
C7 C7 1.392(14) 7_565
C7 H7A 0.9300 .
C1 H1A 0.9300 .
C23 C23 1.376(13) 7_575
C23 H23A 0.9300 .
C15 C15 1.419(17) 7_575
C15 H15A 0.9300 .
Cl3 O2 1.292(9) .
Cl3 O3 1.330(8) .
Cl3 O4 1.347(6) .
Cl3 O1 1.360(12) .
Cl1 C25 1.733(13) .
C25 Cl2' 1.672(18) 7_575
C25 Cl2' 1.672(18) .
C25 Cl2 1.705(17) 7_575
C25 Cl2 1.705(17) .
O5 C26 1.325(13) .

loop_
_geom_torsion_atom_site_label_1
_geom_torsion_atom_site_label_2
_geom_torsion_atom_site_label_3
_geom_torsion_atom_site_label_4
_geom_torsion
_geom_torsion_site_symmetry_1
_geom_torsion_site_symmetry_4
N1 Cd1 N4 C10 -145.2(6) 5_567 .
N1 Cd1 N4 C10 34.8(6) . .
N7 Cd1 N4 C10 128.2(6) 5_567 .
N7 Cd1 N4 C10 -51.8(6) . .
N4 Cd1 N4 C10 16(100) 5_567 .
N1 Cd1 N4 C9 34.9(6) 5_567 .
N1 Cd1 N4 C9 -145.1(6) . .
N7 Cd1 N4 C9 -51.7(6) 5_567 .
N7 Cd1 N4 C9 128.3(6) . .
N4 Cd1 N4 C9 -164(100) 5_567 .
C24 C24 C20 C21 3.0(6) 7_575 .
C24 C24 C20 C19 -177.0(4) 7_575 .
C22 C21 C20 C24 176.3(5) . .
C21 C21 C20 C24 -2.9(6) 7_575 .
C22 C21 C20 C19 -3.7(8) . .
C21 C21 C20 C19 177.1(4) 7_575 .
N1 Cd1 N1 C2 -32(52) 5_567 .
N7 Cd1 N1 C2 147.2(5) 5_567 .
N7 Cd1 N1 C2 -32.8(5) . .
N4 Cd1 N1 C2 -126.7(5) . .
N4 Cd1 N1 C2 53.3(5) 5_567 .
N1 Cd1 N1 C1 160(100) 5_567 .
N7 Cd1 N1 C1 -20.7(6) 5_567 .
N7 Cd1 N1 C1 159.3(6) . .
N4 Cd1 N1 C1 65.4(6) . .
N4 Cd1 N1 C1 -114.6(6) 5_567 .
N1 Cd1 N7 C18 133.7(5) 5_567 .
N1 Cd1 N7 C18 -46.3(5) . .
N7 Cd1 N7 C18 -54(100) 5_567 .
N4 Cd1 N7 C18 42.1(5) . .
N4 Cd1 N7 C18 -137.9(5) 5_567 .
N1 Cd1 N7 C17 -53.8(6) 5_567 .
N1 Cd1 N7 C17 126.2(6) . .
N7 Cd1 N7 C17 119(100) 5_567 .
N4 Cd1 N7 C17 -145.4(5) . .
N4 Cd1 N7 C17 34.6(5) 5_567 .
C18 N9 N8 C17 0.2(6) . .
C19 N9 N8 C17 178.5(5) . .
C14 C13 C12 C16 175.2(6) . .
C13 C13 C12 C16 -0.7(7) 7_575 .
C14 C13 C12 C11 -3.5(8) . .
C13 C13 C12 C11 -179.3(4) 7_575 .
C10 N6 C11 C12 114.4(8) . .
N5 N6 C11 C12 -70.0(8) . .
C16 C12 C11 N6 104.6(7) . .
C13 C12 C11 N6 -76.7(7) . .
C8 C8 C4 C5 -2.6(6) 7_565 .
C8 C8 C4 C3 179.3(3) 7_565 .
C6 C5 C4 C8 -176.7(5) . .
C5 C5 C4 C8 2.5(6) 7_565 .
C6 C5 C4 C3 1.3(8) . .
C5 C5 C4 C3 -179.4(3) 7_565 .
N8 N9 C18 N7 -0.2(7) . .
C19 N9 C18 N7 -178.4(5) . .
C17 N7 C18 N9 0.1(7) . .
Cd1 N7 C18 N9 174.5(4) . .
C5 C5 C6 C7 -0.3(7) 7_565 .
C4 C5 C6 C7 179.0(6) . .
C20 C21 C22 C23 -179.5(6) . .
C21 C21 C22 C23 -0.3(7) 7_575 .
C1 N1 C2 N3 1.6(7) . .
Cd1 N1 C2 N3 -169.0(4) . .
N2 N3 C2 N1 -2.1(7) . .
C3 N3 C2 N1 -179.3(5) . .
C12 C13 C14 C15 -174.4(6) . .
C13 C13 C14 C15 1.5(7) 7_575 .
C2 N3 N2 C1 1.6(7) . .
C3 N3 N2 C1 179.0(6) . .
C9 N4 C10 N6 -2.9(7) . .
Cd1 N4 C10 N6 177.2(4) . .
N5 N6 C10 N4 3.2(8) . .
C11 N6 C10 N4 179.2(6) . .
C18 N9 C19 C20 -104.7(7) . .
N8 N9 C19 C20 77.4(7) . .
C24 C20 C19 N9 -5.0(8) . .
C21 C20 C19 N9 175.0(5) . .
C13 C12 C16 C16 0.7(7) . 7_575
C11 C12 C16 C16 179.3(4) . 7_575
N9 N8 C17 N7 -0.1(7) . .
C18 N7 C17 N8 0.0(7) . .
Cd1 N7 C17 N8 -173.8(4) . .
C10 N4 C9 N5 1.7(9) . .
Cd1 N4 C9 N5 -178.3(5) . .
C2 N3 C3 C4 -128.9(6) . .
N2 N3 C3 C4 54.2(7) . .
C8 C4 C3 N3 -110.1(6) . .
C5 C4 C3 N3 71.8(6) . .
C5 C6 C7 C7 0.3(7) . 7_565
N3 N2 C1 N1 -0.6(8) . .
C2 N1 C1 N2 -0.6(8) . .
Cd1 N1 C1 N2 169.5(5) . .
N4 C9 N5 N6 0.1(10) . .
C10 N6 N5 C9 -1.9(8) . .
C11 N6 N5 C9 -178.4(6) . .
C21 C22 C23 C23 0.3(7) . 7_575
C13 C14 C15 C15 -1.5(8) . 7_575
